data_4087782
loop_
_publ_author_name
'Sch\"adle, Dorothea'
'Sch\"adle, Christoph'
'Schneider, David'
'Maichle-M\"ossmer, C\"acilia'
'Anwander, Reiner'

_publ_section_title
;
 Versatile Ln2(\m-NR)2-Imide Platforms for Ligand Exchange and Isoprene
 Polymerization
;
_journal_issue 20
_journal_name_full Organometallics
_journal_page_first 4994
_journal_paper_doi 10.1021/acs.organomet.5b00589
_journal_volume 34
_journal_year 2015
_chemical_formula_moiety 'C68 H99.58 La2 N6 O2, 1.5(C6 H6)'
_chemical_formula_sum 'C77 H108.58 La2 N6 O2'
_chemical_formula_weight 1428.10
_chemical_name_systematic ds362
_space_group_crystal_system monoclinic
_space_group_IT_number 14
_space_group_name_Hall '-P 2ybc'
_space_group_name_H-M_alt 'P 1 21/c 1'
_atom_sites_solution_hydrogens geom
_atom_sites_solution_primary direct
_atom_sites_solution_secondary difmap
_cell_angle_alpha 90
_cell_angle_beta 95.4360(17)
_cell_angle_gamma 90
_cell_formula_units_Z 4
_cell_length_a 12.3418(6)
_cell_length_b 15.6020(7)
_cell_length_c 38.1896(18)
_cell_measurement_reflns_used 1187
_cell_measurement_temperature 100.(2)
_cell_measurement_theta_max 28.0179
_cell_measurement_theta_min 1.4278
_cell_volume 7320.6(6)
_computing_cell_refinement 'APEX2 v2012.10-0 (Bruker AXS)'
_computing_data_collection 'COSMO v1.61'
_computing_data_reduction 'SAINT V8.27B (Bruker AXS Inc., 2012)'
_computing_molecular_graphics 'Ortep3, POV-Ray'
_computing_structure_refinement 'SHELXL-2013 (Sheldrick 2013)'
_computing_structure_solution 'SHELXS-97 (Sheldrick 2008)'
_diffrn_ambient_temperature 100.(2)
_diffrn_detector_area_resol_mean 8.3333
_diffrn_measured_fraction_theta_full 0.996
_diffrn_measured_fraction_theta_max 0.996
_diffrn_measurement_device_type 'Bruker ApexDuo'
_diffrn_measurement_method 'phi and omega scans'
_diffrn_radiation_monochromator 'QUAZAR optics'
_diffrn_radiation_type MoK\a
_diffrn_radiation_wavelength 0.71073
_diffrn_reflns_av_R_equivalents 0.0928
_diffrn_reflns_av_unetI/netI 0.0526
_diffrn_reflns_limit_h_max 14
_diffrn_reflns_limit_h_min -14
_diffrn_reflns_limit_k_max 18
_diffrn_reflns_limit_k_min -18
_diffrn_reflns_limit_l_max 45
_diffrn_reflns_limit_l_min -45
_diffrn_reflns_number 131019
_diffrn_reflns_theta_full 25.35
_diffrn_reflns_theta_max 25.35
_diffrn_reflns_theta_min 1.41
_diffrn_source 'ImuS-focus sealed tube'
_exptl_absorpt_coefficient_mu 1.199
_exptl_absorpt_correction_T_max 0.94
_exptl_absorpt_correction_T_min 0.76
_exptl_absorpt_correction_type numerical
_exptl_absorpt_process_details 'SADABS V2012/1 (Bruker AXS Inc.)'
_exptl_crystal_colour 'clear colourless'
_exptl_crystal_density_diffrn 1.296
_exptl_crystal_density_method 'not measured'
_exptl_crystal_description column
_exptl_crystal_F_000 2970.6
_exptl_crystal_size_max 0.259
_exptl_crystal_size_mid 0.067
_exptl_crystal_size_min 0.055
_refine_diff_density_max 1.319
_refine_diff_density_min -1.091
_refine_ls_extinction_method none
_refine_ls_goodness_of_fit_ref 1.072
_refine_ls_hydrogen_treatment constr
_refine_ls_matrix_type full
_refine_ls_number_parameters 1094
_refine_ls_number_reflns 13355
_refine_ls_number_restraints 2120
_refine_ls_restrained_S_all 1.012
_refine_ls_R_factor_all 0.0681
_refine_ls_R_factor_gt 0.0449
_refine_ls_shift/su_max 0.002
_refine_ls_shift/su_mean 0.000
_refine_ls_structure_factor_coef Fsqd
_refine_ls_weighting_details 'w=1/[\s^2^(Fo^2^)+(0.0088P)^2^+17.7247P] where P=(Fo^2^+2Fc^2^)/3'
_refine_ls_weighting_scheme calc
_refine_ls_wR_factor_gt 0.0692
_refine_ls_wR_factor_ref 0.0751
_reflns_number_gt 10326
_reflns_number_total 13355
_reflns_threshold_expression 'I > 2\s(I)'
_cod_data_source_file om5b00589_si_002.cif
_cod_data_source_block Compound_11-La
_cod_database_code 4087782

loop_
_space_group_symop_operation_xyz
'x, y, z'
'-x, y+1/2, -z+1/2'
'-x, -y, -z'
'x, -y-1/2, z-1/2'

loop_
_atom_site_type_symbol
_atom_site_label
_atom_site_fract_x
_atom_site_fract_y
_atom_site_fract_z
_atom_site_U_iso_or_equiv
_atom_site_adp_type
_atom_site_calc_flag
_atom_site_refinement_flags_adp
_atom_site_refinement_flags_occupancy
_atom_site_refinement_flags_posn
_atom_site_occupancy
_atom_site_disorder_assembly
_atom_site_disorder_group
La La1 0.29286(2) 0.35594(2) 0.39158(2) 0.02821(7) Uani d U . . 1.0 . .
La La2 0.44846(2) 0.19055(2) 0.35700(2) 0.02170(6) Uani d U . . 1.0 . .
O O2 0.5813(2) 0.24899(16) 0.32905(6) 0.0251(6) Uani d U . . 1.0 . .
N N1 0.2898(2) 0.2728(2) 0.34254(8) 0.0206(7) Uani d U . . 1.0 . .
N N2 0.4353(3) 0.2713(2) 0.41043(8) 0.0230(7) Uani d U . . 1.0 . .
N N5 0.4236(3) 0.0226(2) 0.35291(9) 0.0259(8) Uani d U . . 1.0 . .
N N6 0.4016(3) -0.2334(2) 0.31919(8) 0.0352(9) Uani d U . . 1.0 . .
N N3 0.1572(12) 0.3393(8) 0.4441(6) 0.033(3) Uani d U P D 0.487(4) A 1
C C1 0.1309(7) 0.4128(6) 0.4588(2) 0.039(2) Uani d U P D 0.487(4) A 1
H H1 0.1537 0.4648 0.4488 0.046 Uiso calc U P R 0.487(4) A 1
C C2 0.0722(7) 0.4177(7) 0.4879(2) 0.043(2) Uani d U P D 0.487(4) A 1
H H2 0.055 0.472 0.4972 0.051 Uiso calc U P R 0.487(4) A 1
C C3 0.0383(11) 0.3427(9) 0.5035(5) 0.042(2) Uani d U P D 0.487(4) A 1
C C4 0.0602(8) 0.2656(8) 0.4868(2) 0.037(2) Uani d U P D 0.487(4) A 1
H H4 0.0348 0.2127 0.4953 0.045 Uiso calc U P R 0.487(4) A 1
C C5 0.1192(7) 0.2679(7) 0.4580(2) 0.034(2) Uani d U P D 0.487(4) A 1
H H5 0.134 0.2149 0.4472 0.041 Uiso calc U P R 0.487(4) A 1
N N4 -0.006(2) 0.3530(12) 0.5333(5) 0.055(3) Uani d U P . 0.487(4) A 1
C C6 -0.0379(10) 0.4243(9) 0.5497(3) 0.079(4) Uani d U P . 0.487(4) A 1
H H6A -0.0689 0.4082 0.5714 0.118 Uiso calc U P R 0.487(4) A 1
H H6B -0.0929 0.4547 0.5341 0.118 Uiso calc U P R 0.487(4) A 1
H H6C 0.0251 0.4618 0.5553 0.118 Uiso calc U P R 0.487(4) A 1
C C7 -0.0496(11) 0.2616(10) 0.5483(3) 0.078(4) Uani d U P . 0.487(4) A 1
H H7A -0.0218 0.214 0.535 0.117 Uiso calc U P R 0.487(4) A 1
H H7B -0.1294 0.2607 0.5456 0.117 Uiso calc U P R 0.487(4) A 1
H H7C -0.0236 0.2555 0.5733 0.117 Uiso calc U P R 0.487(4) A 1
N N3A 0.1672(12) 0.3549(11) 0.4398(5) 0.026(2) Uani d U P D 0.358(4) A 2
C C1A 0.2202(11) 0.3416(8) 0.4718(3) 0.029(3) Uani d U P D 0.358(4) A 2
H H1A 0.2972 0.3357 0.4734 0.035 Uiso calc U P R 0.358(4) A 2
C C2A 0.1697(10) 0.3360(8) 0.5025(3) 0.031(2) Uani d U P D 0.358(4) A 2
H H2A 0.212 0.3258 0.5242 0.037 Uiso calc U P R 0.358(4) A 2
C C3A 0.0553(13) 0.3454(13) 0.5019(6) 0.032(2) Uani d U P D 0.358(4) A 2
C C4A 0.0028(9) 0.3648(7) 0.4683(3) 0.027(2) Uani d U P D 0.358(4) A 2
H H4A -0.0734 0.3749 0.4658 0.032 Uiso calc U P R 0.358(4) A 2
C C5A 0.0601(9) 0.3694(7) 0.4392(3) 0.027(2) Uani d U P D 0.358(4) A 2
H H5A 0.0213 0.3838 0.4174 0.032 Uiso calc U P R 0.358(4) A 2
N N4A -0.013(2) 0.3326(11) 0.5299(7) 0.034(3) Uani d U P . 0.358(4) A 2
C C6A 0.0571(12) 0.3199(10) 0.5647(3) 0.043(3) Uani d U P . 0.358(4) A 2
H H6A1 0.0099 0.3101 0.5835 0.064 Uiso calc U P R 0.358(4) A 2
H H6A2 0.1015 0.3711 0.57 0.064 Uiso calc U P R 0.358(4) A 2
H H6A3 0.1048 0.2702 0.5628 0.064 Uiso calc U P R 0.358(4) A 2
C C7A -0.1160(10) 0.3470(8) 0.5275(3) 0.036(3) Uani d U P . 0.358(4) A 2
H H7A1 -0.1449 0.332 0.5497 0.054 Uiso calc U P R 0.358(4) A 2
H H7A2 -0.1521 0.3121 0.5084 0.054 Uiso calc U P R 0.358(4) A 2
H H7A3 -0.1297 0.4078 0.5224 0.054 Uiso calc U P R 0.358(4) A 2
N N3B 0.176(3) 0.335(3) 0.4484(19) 0.032(2) Uani d U P D 0.156(4) A 3
C C1B 0.239(3) 0.370(2) 0.4762(8) 0.032(2) Uani d U P D 0.156(4) A 3
H H1B 0.311 0.3869 0.4722 0.038 Uiso calc U P R 0.156(4) A 3
C C2B 0.208(2) 0.383(2) 0.5087(7) 0.032(2) Uani d U P D 0.156(4) A 3
H H2B 0.2555 0.4121 0.5259 0.038 Uiso calc U P R 0.156(4) A 3
C C3B 0.109(2) 0.3546(18) 0.5170(7) 0.032(2) Uani d U P D 0.156(4) A 3
C C4B 0.050(3) 0.308(2) 0.4915(8) 0.032(2) Uani d U P D 0.156(4) A 3
H H4B -0.0175 0.284 0.4964 0.038 Uiso calc U P R 0.156(4) A 3
C C5B 0.085(3) 0.297(2) 0.4597(8) 0.032(2) Uani d U P D 0.156(4) A 3
H H5B 0.0447 0.259 0.4438 0.038 Uiso calc U P R 0.156(4) A 3
N N4B 0.075(2) 0.3651(17) 0.5504(6) 0.032(2) Uani d U P . 0.156(4) A 3
C C6B 0.127(2) 0.4290(18) 0.5746(7) 0.032(2) Uani d U P . 0.156(4) A 3
H H6B1 0.0935 0.4278 0.5968 0.047 Uiso calc U P R 0.156(4) A 3
H H6B2 0.1186 0.4861 0.5641 0.047 Uiso calc U P R 0.156(4) A 3
H H6B3 0.205 0.4156 0.5792 0.047 Uiso calc U P R 0.156(4) A 3
C C7B -0.031(3) 0.324(2) 0.5568(8) 0.032(2) Uani d U P . 0.156(4) A 3
H H7B1 -0.0468 0.3356 0.581 0.047 Uiso calc U P R 0.156(4) A 3
H H7B2 -0.0256 0.262 0.5532 0.047 Uiso calc U P R 0.156(4) A 3
H H7B3 -0.0889 0.3476 0.5403 0.047 Uiso calc U P R 0.156(4) A 3
C C8 0.1089(3) 0.0972(3) 0.30717(12) 0.0321(10) Uani d U . . 1.0 . .
H H8 0.0558 0.0596 0.3151 0.039 Uiso calc U . R 1.0 . .
C C9 0.1386(3) 0.0890(3) 0.27325(12) 0.0387(12) Uani d U . . 1.0 . .
H H9 0.1063 0.046 0.258 0.046 Uiso calc U . R 1.0 . .
C C10 0.2152(3) 0.1436(3) 0.26180(11) 0.0339(10) Uani d U . . 1.0 . .
H H10 0.2338 0.1384 0.2383 0.041 Uiso calc U . R 1.0 . .
C C11 0.2665(3) 0.2064(2) 0.28348(10) 0.0230(9) Uani d U . . 1.0 . .
C C12 0.2377(3) 0.2156(2) 0.31900(9) 0.0207(8) Uani d U . . 1.0 . .
C C13 0.1553(3) 0.1594(2) 0.32978(10) 0.0226(9) Uani d U . . 1.0 . .
C C14 0.3440(3) 0.2701(3) 0.26930(10) 0.0275(10) Uani d U . . 1.0 . .
H H14 0.4052 0.2797 0.288 0.033 Uiso calc U . R 1.0 . .
C C15 0.2855(4) 0.3557(3) 0.26248(12) 0.0445(12) Uani d U . . 1.0 . .
H H15A 0.2559 0.3751 0.2841 0.067 Uiso calc U . R 1.0 . .
H H15B 0.226 0.3486 0.2438 0.067 Uiso calc U . R 1.0 . .
H H15C 0.3371 0.3984 0.2552 0.067 Uiso calc U . R 1.0 . .
C C16 0.3933(4) 0.2418(3) 0.23595(11) 0.0408(12) Uani d U . . 1.0 . .
H H16A 0.3357 0.2378 0.2165 0.061 Uiso calc U . R 1.0 . .
H H16B 0.4279 0.1856 0.2399 0.061 Uiso calc U . R 1.0 . .
H H16C 0.4478 0.2837 0.2301 0.061 Uiso calc U . R 1.0 . .
C C17 0.1138(3) 0.1734(3) 0.36538(10) 0.0282(10) Uani d U . . 1.0 . .
H H17 0.1785 0.1855 0.3825 0.034 Uiso calc U . R 1.0 . .
C C18 0.0541(4) 0.0977(3) 0.37970(12) 0.0494(14) Uani d U . . 1.0 . .
H H18A 0.101 0.0469 0.3805 0.074 Uiso calc U . R 1.0 . .
H H18B -0.0126 0.0864 0.3644 0.074 Uiso calc U . R 1.0 . .
H H18C 0.0355 0.111 0.4035 0.074 Uiso calc U . R 1.0 . .
C C19 0.0421(4) 0.2535(3) 0.36366(11) 0.0411(12) Uani d U . . 1.0 . .
H H19A -0.0246 0.2425 0.3483 0.062 Uiso calc U . R 1.0 . .
H H19B 0.0817 0.3014 0.3543 0.062 Uiso calc U . R 1.0 . .
H H19C 0.0233 0.2678 0.3873 0.062 Uiso calc U . R 1.0 . .
C C20 0.5404(4) 0.0777(3) 0.45871(11) 0.0431(13) Uani d U . . 1.0 . .
H H20 0.5128 0.0285 0.4696 0.052 Uiso calc U . R 1.0 . .
C C21 0.6513(4) 0.0847(3) 0.45697(12) 0.0452(13) Uani d U . . 1.0 . .
H H21 0.6992 0.0407 0.466 0.054 Uiso calc U . R 1.0 . .
C C22 0.6909(4) 0.1571(3) 0.44181(11) 0.0368(11) Uani d U . . 1.0 . .
H H22 0.7673 0.1628 0.441 0.044 Uiso calc U . R 1.0 . .
C C23 0.6233(3) 0.2217(3) 0.42768(10) 0.0280(10) Uani d U . . 1.0 . .
C C24 0.5070(3) 0.2144(3) 0.42809(9) 0.0242(9) Uani d U . . 1.0 . .
C C25 0.4679(3) 0.1398(3) 0.44519(10) 0.0304(10) Uani d U . . 1.0 . .
C C26 0.6713(3) 0.3035(3) 0.41453(11) 0.0298(10) Uani d U . . 1.0 . .
H H26 0.6226 0.3234 0.3937 0.036 Uiso calc U . R 1.0 . .
C C27 0.6697(4) 0.3722(3) 0.44301(14) 0.0599(16) Uani d U . . 1.0 . .
H H27A 0.6951 0.4268 0.434 0.09 Uiso calc U . R 1.0 . .
H H27B 0.7176 0.3549 0.4637 0.09 Uiso calc U . R 1.0 . .
H H27C 0.5953 0.3791 0.4495 0.09 Uiso calc U . R 1.0 . .
C C28 0.7857(3) 0.2952(3) 0.40299(11) 0.0334(11) Uani d U . . 1.0 . .
H H28A 0.7865 0.2504 0.385 0.05 Uiso calc U . R 1.0 . .
H H28B 0.8366 0.28 0.4233 0.05 Uiso calc U . R 1.0 . .
H H28C 0.8077 0.3499 0.3932 0.05 Uiso calc U . R 1.0 . .
C C29 0.3486(3) 0.1310(3) 0.45115(10) 0.0309(10) Uani d U . . 1.0 . .
H H29 0.3079 0.1776 0.4376 0.037 Uiso calc U . R 1.0 . .
C C30 0.3336(4) 0.1443(3) 0.48996(11) 0.0408(12) Uani d U . . 1.0 . .
H H30A 0.3599 0.2014 0.4973 0.061 Uiso calc U . R 1.0 . .
H H30B 0.3749 0.1007 0.504 0.061 Uiso calc U . R 1.0 . .
H H30C 0.2562 0.1394 0.4935 0.061 Uiso calc U . R 1.0 . .
C C31 0.2989(4) 0.0462(3) 0.43868(12) 0.0481(14) Uani d U . . 1.0 . .
H H31A 0.3364 -0.0007 0.4519 0.072 Uiso calc U . R 1.0 . .
H H31B 0.3067 0.039 0.4136 0.072 Uiso calc U . R 1.0 . .
H H31C 0.2215 0.0455 0.4425 0.072 Uiso calc U . R 1.0 . .
C C32 0.3595(3) -0.0028(3) 0.32419(10) 0.0251(9) Uani d U . . 1.0 . .
H H32 0.3185 0.0401 0.3112 0.03 Uiso calc U . R 1.0 . .
C C33 0.3488(3) -0.0848(3) 0.31226(10) 0.0262(9) Uani d U . . 1.0 . .
H H33 0.3013 -0.0974 0.2919 0.031 Uiso calc U . R 1.0 . .
C C34 0.4083(3) -0.1508(3) 0.33021(10) 0.0277(9) Uani d U . . 1.0 . .
C C35 0.4770(3) -0.1251(3) 0.36027(10) 0.0283(10) Uani d U . . 1.0 . .
H H35 0.5204 -0.1663 0.3735 0.034 Uiso calc U . R 1.0 . .
C C36 0.4807(3) -0.0413(3) 0.37014(10) 0.0280(10) Uani d U . . 1.0 . .
H H36 0.5266 -0.0265 0.3906 0.034 Uiso calc U . R 1.0 . .
C C37 0.3246(4) -0.2561(3) 0.28932(11) 0.0414(12) Uani d U . . 1.0 . .
H H37A 0.3404 -0.2225 0.2687 0.062 Uiso calc U . R 1.0 . .
H H37B 0.2504 -0.2438 0.295 0.062 Uiso calc U . R 1.0 . .
H H37C 0.3313 -0.3173 0.2842 0.062 Uiso calc U . R 1.0 . .
C C38 0.4614(4) -0.3013(3) 0.33860(11) 0.0427(12) Uani d U . . 1.0 . .
H H38A 0.4379 -0.3048 0.3624 0.064 Uiso calc U . R 1.0 . .
H H38B 0.5395 -0.2887 0.3401 0.064 Uiso calc U . R 1.0 . .
H H38C 0.447 -0.356 0.3264 0.064 Uiso calc U . R 1.0 . .
O O1 0.2734(18) 0.5087(9) 0.3880(5) 0.026(3) Uani d U P . 0.573(18) A 1
C C39 0.2551(13) 0.5952(7) 0.3862(3) 0.022(2) Uani d U P . 0.573(18) A 1
C C40 0.3139(11) 0.6526(9) 0.4109(3) 0.030(2) Uani d U P . 0.573(18) A 1
C C41 0.2891(12) 0.7397(7) 0.4078(3) 0.032(2) Uani d U P . 0.573(18) A 1
H H41 0.3281 0.7787 0.4234 0.038 Uiso calc U P R 0.573(18) A 1
C C42 0.2107(10) 0.7720(7) 0.3830(3) 0.031(2) Uani d U P . 0.573(18) A 1
C C43 0.1535(10) 0.7162(7) 0.3600(3) 0.027(2) Uani d U P . 0.573(18) A 1
H H43 0.0985 0.738 0.3433 0.033 Uiso calc U P R 0.573(18) A 1
C C44 0.1754(10) 0.6284(8) 0.3610(3) 0.0232(19) Uani d U P . 0.573(18) A 1
C C45 0.3979(12) 0.6195(9) 0.4398(4) 0.039(3) Uani d U P . 0.573(18) A 1
C C46 0.3421(14) 0.5567(10) 0.4635(3) 0.061(4) Uani d U P . 0.573(18) A 1
H H46A 0.3955 0.5353 0.482 0.092 Uiso calc U P R 0.573(18) A 1
H H46B 0.3117 0.5085 0.4493 0.092 Uiso calc U P R 0.573(18) A 1
H H46C 0.2834 0.5864 0.4742 0.092 Uiso calc U P R 0.573(18) A 1
C C47 0.4927(14) 0.5758(12) 0.4241(5) 0.042(3) Uani d U P . 0.573(18) A 1
H H47A 0.5452 0.5552 0.443 0.064 Uiso calc U P R 0.573(18) A 1
H H47B 0.5282 0.6168 0.4095 0.064 Uiso calc U P R 0.573(18) A 1
H H47C 0.4654 0.5271 0.4095 0.064 Uiso calc U P R 0.573(18) A 1
C C48 0.4495(13) 0.6928(11) 0.4631(4) 0.055(4) Uani d U P . 0.573(18) A 1
H H48A 0.5027 0.6688 0.4811 0.083 Uiso calc U P R 0.573(18) A 1
H H48B 0.3925 0.7229 0.4744 0.083 Uiso calc U P R 0.573(18) A 1
H H48C 0.4861 0.7331 0.4484 0.083 Uiso calc U P R 0.573(18) A 1
C C49 0.1869(11) 0.8680(7) 0.3817(4) 0.047(3) Uani d U P . 0.573(18) A 1
H H49A 0.2346 0.8973 0.3999 0.071 Uiso calc U P R 0.573(18) A 1
H H49B 0.1108 0.8779 0.3858 0.071 Uiso calc U P R 0.573(18) A 1
H H49C 0.2001 0.8905 0.3585 0.071 Uiso calc U P R 0.573(18) A 1
C C50 0.1094(12) 0.5701(9) 0.3350(3) 0.029(2) Uani d U P . 0.573(18) A 1
C C51 0.0273(12) 0.6195(9) 0.3094(3) 0.047(3) Uani d U P . 0.573(18) A 1
H H51A -0.0125 0.579 0.2933 0.07 Uiso calc U P R 0.573(18) A 1
H H51B 0.0666 0.6605 0.2958 0.07 Uiso calc U P R 0.573(18) A 1
H H51C -0.0242 0.6504 0.3228 0.07 Uiso calc U P R 0.573(18) A 1
C C52 0.0449(12) 0.5048(9) 0.3541(3) 0.032(3) Uani d U P . 0.573(18) A 1
H H52A 0.0038 0.4679 0.3368 0.048 Uiso calc U P R 0.573(18) A 1
H H52B -0.0057 0.5348 0.3682 0.048 Uiso calc U P R 0.573(18) A 1
H H52C 0.0949 0.4698 0.3695 0.048 Uiso calc U P R 0.573(18) A 1
C C53 0.1904(14) 0.5243(10) 0.3120(4) 0.041(3) Uani d U P . 0.573(18) A 1
H H53A 0.1499 0.486 0.2952 0.061 Uiso calc U P R 0.573(18) A 1
H H53B 0.243 0.4909 0.3273 0.061 Uiso calc U P R 0.573(18) A 1
H H53C 0.229 0.5674 0.2993 0.061 Uiso calc U P R 0.573(18) A 1
O O1A 0.290(2) 0.4957(13) 0.3949(7) 0.023(3) Uani d U P . 0.427(18) A 2
C C39A 0.2675(14) 0.5783(11) 0.3952(4) 0.017(2) Uani d U P . 0.427(18) A 2
C C40A 0.3314(15) 0.6327(9) 0.4184(4) 0.021(2) Uani d U P . 0.427(18) A 2
C C41A 0.3082(13) 0.7198(10) 0.4189(4) 0.024(2) Uani d U P . 0.427(18) A 2
H H41A 0.3512 0.7554 0.4349 0.028 Uiso calc U P R 0.427(18) A 2
C C42A 0.2258(13) 0.7572(9) 0.3971(4) 0.024(2) Uani d U P . 0.427(18) A 2
C C43A 0.1627(12) 0.7037(9) 0.3735(4) 0.023(3) Uani d U P . 0.427(18) A 2
C C44A 0.1801(13) 0.6156(10) 0.3727(4) 0.020(2) Uani d U P . 0.427(18) A 2
C C45A 0.4281(14) 0.5960(11) 0.4422(5) 0.028(3) Uani d U P . 0.427(18) A 2
C C46A 0.3914(12) 0.5279(10) 0.4684(3) 0.028(3) Uani d U P . 0.427(18) A 2
H H46D 0.3383 0.5536 0.4828 0.042 Uiso calc U P R 0.427(18) A 2
H H46E 0.4548 0.5081 0.4837 0.042 Uiso calc U P R 0.427(18) A 2
H H46F 0.3581 0.4792 0.4552 0.042 Uiso calc U P R 0.427(18) A 2
C C47A 0.5124(17) 0.5555(15) 0.4200(6) 0.034(4) Uani d U P . 0.427(18) A 2
H H47D 0.5729 0.5323 0.4357 0.05 Uiso calc U P R 0.427(18) A 2
H H47E 0.5399 0.5992 0.4047 0.05 Uiso calc U P R 0.427(18) A 2
H H47F 0.4781 0.5091 0.4056 0.05 Uiso calc U P R 0.427(18) A 2
C C48A 0.4867(17) 0.6651(11) 0.4661(5) 0.040(4) Uani d U P . 0.427(18) A 2
H H48D 0.4337 0.694 0.4796 0.06 Uiso calc U P R 0.427(18) A 2
H H48E 0.5206 0.7073 0.4516 0.06 Uiso calc U P R 0.427(18) A 2
H H48F 0.5428 0.6379 0.4823 0.06 Uiso calc U P R 0.427(18) A 2
C C49A 0.1975(12) 0.8520(9) 0.3986(4) 0.033(3) Uani d U P . 0.427(18) A 2
H H49D 0.1371 0.8648 0.3808 0.049 Uiso calc U P R 0.427(18) A 2
H H49E 0.2611 0.8863 0.3939 0.049 Uiso calc U P R 0.427(18) A 2
H H49F 0.1761 0.8661 0.422 0.049 Uiso calc U P R 0.427(18) A 2
C C50A 0.1055(14) 0.5581(11) 0.3469(4) 0.025(3) Uani d U P . 0.427(18) A 2
C C51A 0.0213(13) 0.6105(10) 0.3243(5) 0.033(3) Uani d U P . 0.427(18) A 2
H H51D 0.0585 0.6515 0.3101 0.049 Uiso calc U P R 0.427(18) A 2
H H51E -0.0248 0.6416 0.3395 0.049 Uiso calc U P R 0.427(18) A 2
H H51F -0.0239 0.572 0.3087 0.049 Uiso calc U P R 0.427(18) A 2
C C52A 0.0419(14) 0.4948(10) 0.3680(5) 0.027(3) Uani d U P . 0.427(18) A 2
H H52D 0.0931 0.4596 0.383 0.04 Uiso calc U P R 0.427(18) A 2
H H52E -0.0031 0.4578 0.3518 0.04 Uiso calc U P R 0.427(18) A 2
H H52F -0.005 0.5268 0.3827 0.04 Uiso calc U P R 0.427(18) A 2
C C53A 0.1687(15) 0.5100(13) 0.3206(5) 0.025(3) Uani d U P . 0.427(18) A 2
H H53D 0.2074 0.5512 0.3069 0.037 Uiso calc U P R 0.427(18) A 2
H H53E 0.1179 0.4767 0.3046 0.037 Uiso calc U P R 0.427(18) A 2
H H53F 0.2212 0.4713 0.3332 0.037 Uiso calc U P R 0.427(18) A 2
C C54 0.6701(3) 0.2698(3) 0.31292(9) 0.0225(9) Uani d U . . 1.0 . .
C C55 0.6963(3) 0.3561(2) 0.30608(9) 0.0236(9) Uani d U . . 1.0 . .
C C56 0.7913(3) 0.3714(3) 0.29001(10) 0.0269(9) Uani d U . . 1.0 . .
H H56 0.8093 0.4292 0.2853 0.032 Uiso calc U . R 1.0 . .
C C57 0.8609(3) 0.3078(3) 0.28047(10) 0.0270(9) Uani d U . . 1.0 . .
C C58 0.8319(3) 0.2234(3) 0.28697(9) 0.0243(9) Uani d U . . 1.0 . .
H H58 0.8777 0.1785 0.2803 0.029 Uiso calc U . R 1.0 . .
C C59 0.7389(3) 0.2026(2) 0.30274(9) 0.0218(9) Uani d U . . 1.0 . .
C C60 0.6277(3) 0.4365(2) 0.31359(10) 0.0259(9) Uani d U . . 1.0 . .
C C61 0.5902(4) 0.4792(3) 0.27816(10) 0.0354(11) Uani d U . . 1.0 . .
H H61A 0.5463 0.5299 0.2823 0.053 Uiso calc U . R 1.0 . .
H H61B 0.5464 0.4385 0.2633 0.053 Uiso calc U . R 1.0 . .
H H61C 0.6539 0.4964 0.2664 0.053 Uiso calc U . R 1.0 . .
C C62 0.6996(4) 0.4996(3) 0.33637(12) 0.0404(12) Uani d U . . 1.0 . .
H H62A 0.7243 0.4724 0.3588 0.061 Uiso calc U . R 1.0 . .
H H62B 0.6575 0.5512 0.3407 0.061 Uiso calc U . R 1.0 . .
H H62C 0.7628 0.5155 0.3241 0.061 Uiso calc U . R 1.0 . .
C C63 0.5244(3) 0.4228(3) 0.33234(10) 0.0309(10) Uani d U . . 1.0 . .
H H63A 0.5439 0.3969 0.3555 0.046 Uiso calc U . R 1.0 . .
H H63B 0.4746 0.3846 0.3182 0.046 Uiso calc U . R 1.0 . .
H H63C 0.4887 0.4781 0.3353 0.046 Uiso calc U . R 1.0 . .
C C64 0.9634(4) 0.3278(3) 0.26348(12) 0.0401(12) Uani d U . . 1.0 . .
H H64A 0.979 0.3893 0.2656 0.06 Uiso calc U . R 1.0 . .
H H64B 0.9536 0.3119 0.2386 0.06 Uiso calc U . R 1.0 . .
H H64C 1.0243 0.2953 0.2753 0.06 Uiso calc U . R 1.0 . .
C C65 0.7110(3) 0.1077(2) 0.30878(10) 0.0238(9) Uani d U . . 1.0 . .
C C66 0.6000(3) 0.0842(3) 0.28863(10) 0.0262(9) Uani d U . . 1.0 . .
H H66A 0.579 0.0263 0.2952 0.039 Uiso calc U . R 1.0 . .
H H66B 0.6064 0.0863 0.2633 0.039 Uiso calc U . R 1.0 . .
H H66C 0.5446 0.1252 0.2947 0.039 Uiso calc U . R 1.0 . .
C C67 0.7935(3) 0.0456(2) 0.29511(11) 0.0289(10) Uani d U . . 1.0 . .
H H67A 0.772 -0.0135 0.2997 0.043 Uiso calc U . R 1.0 . .
H H67B 0.8658 0.0568 0.3071 0.043 Uiso calc U . R 1.0 . .
H H67C 0.7954 0.0538 0.2697 0.043 Uiso calc U . R 1.0 . .
C C68 0.7113(3) 0.0884(3) 0.34841(10) 0.0276(10) Uani d U . . 1.0 . .
H H68A 0.7855 0.0939 0.3598 0.041 Uiso calc U . R 1.0 . .
H H68B 0.685 0.03 0.3516 0.041 Uiso calc U . R 1.0 . .
H H68C 0.6636 0.1292 0.359 0.041 Uiso calc U . R 1.0 . .
C C1S 1.0135(5) -0.0339(5) 0.46792(16) 0.0772(17) Uani d U . . 1.0 . .
H H1S 1.0242 -0.058 0.4457 0.093 Uiso calc U . R 1.0 . .
C C2S 0.9433(5) 0.0269(5) 0.46999(17) 0.0825(17) Uani d U . . 1.0 . .
H H2S 0.9024 0.0464 0.4492 0.099 Uiso calc U . R 1.0 . .
C C3S 0.9264(6) 0.0643(5) 0.50194(19) 0.098(2) Uani d U . . 1.0 . .
H H3S 0.8753 0.1095 0.5032 0.117 Uiso calc U . R 1.0 . .
C C4S 0.7790(7) 0.7455(5) 0.3607(2) 0.069(3) Uani d U P G 0.508(9) B 1
H H4S 0.7757 0.6966 0.3458 0.083 Uiso calc U P R 0.508(9) B 1
C C5S 0.8437(7) 0.8150(6) 0.3534(2) 0.079(3) Uani d U P G 0.508(9) B 1
H H5S 0.8847 0.8135 0.3336 0.094 Uiso calc U P R 0.508(9) B 1
C C6S 0.8484(7) 0.8866(5) 0.3751(3) 0.075(3) Uani d U P G 0.508(9) B 1
H H6S 0.8927 0.9341 0.3701 0.09 Uiso calc U P R 0.508(9) B 1
C C7S 0.7885(7) 0.8888(6) 0.4041(2) 0.078(3) Uani d U P G 0.508(9) B 1
H H7S 0.7917 0.9378 0.419 0.094 Uiso calc U P R 0.508(9) B 1
C C8S 0.7237(7) 0.8193(7) 0.4114(2) 0.085(3) Uani d U P G 0.508(9) B 1
H H8S 0.6828 0.8208 0.4312 0.102 Uiso calc U P R 0.508(9) B 1
C C9S 0.7190(7) 0.7477(6) 0.3897(3) 0.082(3) Uani d U P G 0.508(9) B 1
H H9S 0.6748 0.7002 0.3947 0.099 Uiso calc U P R 0.508(9) B 1
C C9L 0.7603(7) 0.6969(5) 0.4027(2) 0.068(3) Uani d U P G 0.492(9) B 2
H H9L 0.7421 0.6392 0.4075 0.082 Uiso calc U P R 0.492(9) B 2
C C8L 0.7438(6) 0.7610(6) 0.4269(2) 0.068(3) Uani d U P G 0.492(9) B 2
H H8L 0.7144 0.747 0.4483 0.081 Uiso calc U P R 0.492(9) B 2
C C7L 0.7703(7) 0.8454(5) 0.4199(2) 0.062(3) Uani d U P G 0.492(9) B 2
H H7L 0.7591 0.8892 0.4364 0.074 Uiso calc U P R 0.492(9) B 2
C C6L 0.8134(8) 0.8658(4) 0.3886(2) 0.061(3) Uani d U P G 0.492(9) B 2
H H6L 0.8315 0.9235 0.3837 0.073 Uiso calc U P R 0.492(9) B 2
C C5L 0.8299(7) 0.8017(6) 0.36434(19) 0.065(3) Uani d U P G 0.492(9) B 2
H H5L 0.8593 0.8157 0.343 0.078 Uiso calc U P R 0.492(9) B 2
C C4L 0.8033(7) 0.7173(5) 0.3714(2) 0.068(3) Uani d U P G 0.492(9) B 2
H H4L 0.8146 0.6735 0.3548 0.082 Uiso calc U P R 0.492(9) B 2

loop_
_atom_site_aniso_label
_atom_site_aniso_U_11
_atom_site_aniso_U_22
_atom_site_aniso_U_33
_atom_site_aniso_U_12
_atom_site_aniso_U_13
_atom_site_aniso_U_23
La1 0.02569(14) 0.03233(15) 0.02641(13) -0.00133(12) 0.00146(10) -0.01636(12)
La2 0.02912(14) 0.01888(12) 0.01654(11) 0.00296(11) -0.00074(9) 0.00018(10)
O2 0.0367(17) 0.0192(15) 0.0195(14) -0.0001(12) 0.0028(12) 0.0004(12)
N1 0.0240(18) 0.0207(17) 0.0171(15) 0.0000(14) 0.0024(13) -0.0025(14)
N2 0.0257(18) 0.0275(19) 0.0159(16) -0.0082(15) 0.0035(14) -0.0011(14)
N5 0.024(2) 0.0228(18) 0.0306(19) 0.0028(15) 0.0028(15) 0.0031(16)
N6 0.065(3) 0.0213(19) 0.0194(18) 0.0109(18) 0.0050(18) 0.0017(16)
N3 0.031(5) 0.045(5) 0.024(5) -0.010(4) 0.011(4) -0.013(4)
C1 0.032(4) 0.050(4) 0.036(4) -0.010(4) 0.013(3) -0.018(4)
C2 0.035(4) 0.061(4) 0.034(4) -0.002(4) 0.012(3) -0.021(4)
C3 0.028(5) 0.071(5) 0.027(4) 0.001(4) 0.005(3) -0.008(3)
C4 0.025(4) 0.062(4) 0.026(4) -0.005(4) 0.005(3) 0.001(4)
C5 0.026(5) 0.050(4) 0.026(4) -0.006(4) 0.006(3) -0.003(4)
N4 0.045(6) 0.093(7) 0.028(5) 0.004(6) 0.008(4) -0.009(5)
C6 0.063(8) 0.128(8) 0.049(7) 0.014(7) 0.022(6) -0.031(6)
C7 0.070(8) 0.123(8) 0.044(7) 0.004(8) 0.028(6) 0.015(7)
N3A 0.026(4) 0.030(6) 0.022(4) -0.003(5) 0.003(4) -0.005(4)
C1A 0.027(5) 0.036(6) 0.025(4) 0.003(5) 0.005(3) 0.004(5)
C2A 0.031(4) 0.039(6) 0.021(4) 0.002(5) 0.000(3) 0.002(5)
C3A 0.031(4) 0.043(5) 0.021(4) 0.003(5) 0.002(4) 0.000(5)
C4A 0.022(4) 0.033(5) 0.025(4) 0.000(4) 0.003(3) 0.002(4)
C5A 0.028(4) 0.031(5) 0.020(4) -0.002(4) 0.002(3) 0.001(4)
N4A 0.040(5) 0.037(6) 0.024(5) 0.007(6) 0.007(4) -0.004(5)
C6A 0.058(8) 0.048(8) 0.023(5) 0.016(7) 0.005(5) 0.010(6)
C7A 0.039(5) 0.042(7) 0.028(6) -0.001(6) 0.011(4) 0.009(6)
N3B 0.030(4) 0.041(5) 0.024(4) -0.001(4) 0.004(3) -0.008(4)
C1B 0.030(4) 0.041(5) 0.024(4) -0.001(4) 0.004(3) -0.008(4)
C2B 0.030(4) 0.041(5) 0.024(4) -0.001(4) 0.004(3) -0.008(4)
C3B 0.030(4) 0.041(5) 0.024(4) -0.001(4) 0.004(3) -0.008(4)
C4B 0.030(4) 0.041(5) 0.024(4) -0.001(4) 0.004(3) -0.008(4)
C5B 0.030(4) 0.041(5) 0.024(4) -0.001(4) 0.004(3) -0.008(4)
N4B 0.030(4) 0.041(5) 0.024(4) -0.001(4) 0.004(3) -0.008(4)
C6B 0.030(4) 0.041(5) 0.024(4) -0.001(4) 0.004(3) -0.008(4)
C7B 0.030(4) 0.041(5) 0.024(4) -0.001(4) 0.004(3) -0.008(4)
C8 0.016(2) 0.030(2) 0.049(3) 0.0016(18) -0.004(2) -0.010(2)
C9 0.027(3) 0.042(3) 0.044(3) 0.008(2) -0.010(2) -0.024(2)
C10 0.033(3) 0.041(3) 0.026(2) 0.015(2) -0.0059(19) -0.013(2)
C11 0.027(2) 0.023(2) 0.0177(19) 0.0129(17) -0.0038(16) -0.0047(17)
C12 0.023(2) 0.020(2) 0.0183(19) 0.0078(16) -0.0032(16) -0.0009(16)
C13 0.018(2) 0.021(2) 0.026(2) 0.0031(16) -0.0066(16) -0.0002(17)
C14 0.034(3) 0.030(2) 0.019(2) 0.0117(19) 0.0045(18) -0.0003(18)
C15 0.059(3) 0.037(3) 0.039(3) 0.021(2) 0.013(2) 0.008(2)
C16 0.046(3) 0.053(3) 0.024(2) 0.017(2) 0.007(2) -0.004(2)
C17 0.021(2) 0.039(3) 0.023(2) -0.0070(19) -0.0044(17) 0.0010(19)
C18 0.035(3) 0.067(3) 0.044(3) -0.026(3) -0.005(2) 0.006(3)
C19 0.030(3) 0.067(3) 0.025(2) 0.015(2) -0.002(2) -0.015(2)
C20 0.037(3) 0.054(3) 0.035(3) -0.020(2) -0.013(2) 0.026(2)
C21 0.035(3) 0.054(3) 0.044(3) -0.006(2) -0.013(2) 0.028(3)
C22 0.025(2) 0.053(3) 0.032(2) -0.009(2) -0.0042(19) 0.015(2)
C23 0.030(2) 0.035(2) 0.018(2) -0.0099(19) -0.0009(18) 0.0016(19)
C24 0.026(2) 0.030(2) 0.0151(18) -0.0122(18) -0.0034(16) -0.0005(17)
C25 0.030(2) 0.041(3) 0.018(2) -0.018(2) -0.0079(17) 0.009(2)
C26 0.027(2) 0.033(2) 0.030(2) -0.009(2) 0.0065(19) -0.003(2)
C27 0.056(4) 0.053(3) 0.077(4) -0.032(3) 0.036(3) -0.032(3)
C28 0.029(2) 0.039(3) 0.032(2) -0.012(2) 0.0047(19) 0.001(2)
C29 0.029(2) 0.040(3) 0.022(2) -0.015(2) -0.0061(18) 0.012(2)
C30 0.048(3) 0.041(3) 0.032(2) -0.009(2) -0.003(2) 0.003(2)
C31 0.037(3) 0.063(4) 0.046(3) -0.028(3) 0.011(2) -0.016(3)
C32 0.026(2) 0.025(2) 0.024(2) 0.0027(18) 0.0019(18) 0.0047(18)
C33 0.035(3) 0.023(2) 0.020(2) 0.0020(19) 0.0014(18) 0.0022(18)
C34 0.042(3) 0.024(2) 0.018(2) 0.005(2) 0.0121(18) 0.0030(18)
C35 0.037(3) 0.024(2) 0.025(2) 0.0112(19) 0.0038(19) 0.0062(18)
C36 0.031(2) 0.030(2) 0.023(2) 0.0017(19) 0.0007(18) 0.0045(19)
C37 0.076(4) 0.024(3) 0.025(2) 0.000(2) 0.005(2) -0.003(2)
C38 0.078(4) 0.026(3) 0.026(2) 0.015(2) 0.013(2) 0.008(2)
O1 0.028(6) 0.022(4) 0.026(7) 0.001(3) -0.010(5) -0.006(4)
C39 0.036(5) 0.019(4) 0.014(5) -0.002(3) 0.014(3) -0.007(3)
C40 0.039(5) 0.027(4) 0.025(4) -0.012(4) 0.010(3) -0.006(3)
C41 0.043(5) 0.022(4) 0.032(5) -0.011(4) 0.018(4) -0.013(4)
C42 0.042(5) 0.023(4) 0.033(5) -0.004(3) 0.027(4) -0.005(4)
C43 0.043(5) 0.023(3) 0.019(5) 0.000(3) 0.021(4) 0.000(3)
C44 0.038(4) 0.023(4) 0.011(4) 0.002(3) 0.015(3) -0.001(3)
C45 0.053(6) 0.036(6) 0.026(4) -0.020(4) 0.001(4) -0.001(4)
C46 0.075(9) 0.078(9) 0.028(5) -0.042(7) -0.012(5) 0.016(5)
C47 0.048(7) 0.041(8) 0.034(7) -0.005(5) -0.017(5) -0.001(5)
C48 0.061(9) 0.059(9) 0.044(6) -0.026(6) -0.004(5) -0.019(6)
C49 0.062(7) 0.023(4) 0.063(8) 0.003(4) 0.039(7) -0.007(5)
C50 0.044(5) 0.027(5) 0.016(5) 0.000(3) 0.008(4) -0.003(4)
C51 0.064(6) 0.053(7) 0.022(6) 0.008(5) -0.004(5) 0.006(5)
C52 0.041(5) 0.040(5) 0.015(5) -0.008(4) 0.002(5) -0.003(4)
C53 0.053(7) 0.035(7) 0.038(7) -0.011(5) 0.024(5) -0.021(5)
O1A 0.023(8) 0.027(5) 0.018(8) -0.002(4) -0.008(6) -0.006(5)
C39A 0.019(5) 0.020(4) 0.015(6) -0.006(4) 0.012(4) 0.003(4)
C40A 0.028(5) 0.018(4) 0.019(5) -0.007(4) 0.011(4) -0.002(4)
C41A 0.031(5) 0.022(5) 0.020(6) -0.007(4) 0.011(4) -0.001(4)
C42A 0.031(5) 0.018(4) 0.024(6) -0.003(4) 0.015(5) -0.003(4)
C43A 0.024(5) 0.020(4) 0.026(6) 0.003(4) 0.010(5) -0.002(5)
C44A 0.020(4) 0.017(4) 0.025(6) -0.005(4) 0.010(4) 0.002(5)
C45A 0.031(6) 0.027(6) 0.024(5) -0.007(4) 0.000(4) -0.005(4)
C46A 0.027(7) 0.037(7) 0.019(5) -0.009(5) -0.003(5) -0.002(4)
C47A 0.035(7) 0.032(9) 0.035(7) 0.000(6) 0.009(5) 0.003(6)
C48A 0.058(10) 0.033(8) 0.028(6) -0.013(6) -0.006(6) -0.002(5)
C49A 0.031(6) 0.016(5) 0.054(9) -0.010(4) 0.022(7) 0.002(6)
C50A 0.026(5) 0.019(6) 0.030(7) 0.002(4) 0.004(5) 0.003(5)
C51A 0.032(6) 0.024(6) 0.041(9) 0.001(4) -0.004(6) 0.001(6)
C52A 0.035(6) 0.017(6) 0.031(8) -0.009(5) 0.015(7) -0.009(6)
C53A 0.016(7) 0.027(7) 0.031(8) -0.004(5) 0.005(5) 0.005(5)
C54 0.032(2) 0.022(2) 0.0129(19) -0.0018(18) -0.0018(17) 0.0012(17)
C55 0.036(2) 0.017(2) 0.0170(19) 0.0000(18) -0.0014(17) 0.0001(17)
C56 0.042(3) 0.016(2) 0.022(2) -0.0055(18) 0.0007(18) 0.0016(18)
C57 0.034(2) 0.026(2) 0.021(2) -0.0031(19) -0.0022(17) -0.0020(19)
C58 0.031(2) 0.023(2) 0.018(2) 0.0014(18) -0.0032(17) -0.0034(18)
C59 0.030(2) 0.019(2) 0.0147(18) -0.0020(17) -0.0060(16) 0.0009(17)
C60 0.040(3) 0.016(2) 0.021(2) 0.0004(18) 0.0007(18) 0.0009(17)
C61 0.050(3) 0.028(3) 0.029(2) 0.006(2) 0.008(2) 0.008(2)
C62 0.051(3) 0.022(2) 0.047(3) 0.000(2) 0.001(2) -0.010(2)
C63 0.050(3) 0.018(2) 0.025(2) 0.007(2) 0.005(2) 0.0014(19)
C64 0.044(3) 0.037(3) 0.042(3) -0.002(2) 0.013(2) 0.003(2)
C65 0.025(2) 0.019(2) 0.025(2) -0.0010(17) -0.0066(18) -0.0048(18)
C66 0.026(2) 0.025(2) 0.026(2) 0.0002(18) -0.0044(18) -0.0032(19)
C67 0.027(2) 0.019(2) 0.039(2) -0.0005(18) -0.0033(19) -0.004(2)
C68 0.030(2) 0.021(2) 0.029(2) -0.0017(19) -0.0085(18) 0.0064(19)
C1S 0.068(3) 0.107(4) 0.056(3) 0.002(3) -0.004(3) -0.005(3)
C2S 0.079(3) 0.107(4) 0.062(3) 0.009(3) 0.006(3) 0.017(3)
C3S 0.101(4) 0.112(4) 0.080(3) 0.021(3) 0.010(3) 0.005(3)
C4S 0.062(4) 0.067(4) 0.074(4) 0.012(3) -0.013(3) -0.001(3)
C5S 0.072(4) 0.084(4) 0.079(4) 0.012(3) 0.000(3) 0.009(3)
C6S 0.069(4) 0.068(4) 0.086(4) 0.006(3) -0.005(3) 0.014(3)
C7S 0.077(4) 0.080(4) 0.074(4) 0.008(3) -0.010(3) -0.002(4)
C8S 0.081(5) 0.093(4) 0.081(4) 0.006(3) 0.006(3) 0.003(3)
C9S 0.079(4) 0.081(4) 0.086(4) 0.000(4) -0.001(3) 0.009(3)
C9L 0.062(4) 0.066(4) 0.077(4) -0.001(4) 0.004(3) 0.001(3)
C8L 0.061(4) 0.073(4) 0.071(4) -0.003(4) 0.008(3) -0.003(3)
C7L 0.054(4) 0.065(4) 0.066(4) -0.006(4) 0.001(3) -0.014(3)
C6L 0.059(4) 0.061(4) 0.061(4) 0.010(3) -0.004(3) -0.002(3)
C5L 0.061(4) 0.070(4) 0.064(4) 0.003(4) 0.008(3) -0.001(3)
C4L 0.065(4) 0.069(4) 0.070(4) -0.005(4) 0.007(3) -0.012(3)

loop_
_atom_type_symbol
_atom_type_description
_atom_type_scat_dispersion_real
_atom_type_scat_dispersion_imag
_atom_type_scat_source
C C 0.0033 0.0016 'International Tables Vol C Tables 4.2.6.8 and 6.1.1.4'
N N 0.0061 0.0033 'International Tables Vol C Tables 4.2.6.8 and 6.1.1.4'
O O 0.0106 0.0060 'International Tables Vol C Tables 4.2.6.8 and 6.1.1.4'
La La -0.2871 2.4523 'International Tables Vol C Tables 4.2.6.8 and 6.1.1.4'
H H 0.0000 0.0000 'International Tables Vol C Tables 4.2.6.8 and 6.1.1.4'

loop_
_geom_angle_atom_site_label_1
_geom_angle_atom_site_label_2
_geom_angle_atom_site_label_3
_geom_angle_site_symmetry_3
_geom_angle
O1A La1 N2 . 125.4(7)
O1A La1 N1 . 128.1(7)
N2 La1 N1 . 83.17(11)
N2 La1 O1 . 132.0(5)
N1 La1 O1 . 121.7(5)
O1A La1 N3A . 87.2(9)
N2 La1 N3A . 106.1(3)
N1 La1 N3A . 129.4(4)
N2 La1 N3B . 97.4(11)
N1 La1 N3B . 128.0(8)
N2 La1 N3 . 102.8(3)
N1 La1 N3 . 125.8(3)
O1 La1 N3 . 94.1(7)
O1A La1 La2 . 139.4(8)
N2 La1 La2 . 42.38(8)
N1 La1 La2 . 41.07(8)
O1 La1 La2 . 139.2(6)
N3A La1 La2 . 131.3(4)
N3B La1 La2 . 123.6(11)
N3 La1 La2 . 126.4(3)
O2 La2 N1 . 107.22(10)
O2 La2 N2 . 107.56(10)
N1 La2 N2 . 78.10(10)
O2 La2 N5 . 117.59(10)
N1 La2 N5 . 115.85(10)
N2 La2 N5 . 123.38(10)
O2 La2 C24 . 106.17(10)
N1 La2 C24 . 106.86(11)
N2 La2 C24 . 29.97(11)
N5 La2 C24 . 102.09(11)
O2 La2 C12 . 111.84(10)
N1 La2 C12 . 28.39(10)
N2 La2 C12 . 103.00(11)
N5 La2 C12 . 90.61(10)
C24 La2 C12 . 127.95(11)
O2 La2 La1 . 109.20(7)
N1 La2 La1 . 39.24(7)
N2 La2 La1 . 39.12(8)
N5 La2 La1 . 132.85(7)
C24 La2 La1 . 68.73(9)
C12 La2 La1 . 66.04(7)
C54 O2 La2 . 169.4(2)
C12 N1 La1 . 150.9(3)
C12 N1 La2 . 97.2(2)
La1 N1 La2 . 99.70(11)
C24 N2 La1 . 166.5(3)
C24 N2 La2 . 89.2(2)
La1 N2 La2 . 98.50(11)
C32 N5 C36 . 114.6(3)
C32 N5 La2 . 113.3(2)
C36 N5 La2 . 130.5(3)
C34 N6 C38 . 121.4(4)
C34 N6 C37 . 119.4(3)
C38 N6 C37 . 118.9(4)
C1 N3 C5 . 116.3(18)
C1 N3 La1 . 114.7(10)
C5 N3 La1 . 129.0(11)
N3 C1 C2 . 123.6(12)
C1 C2 C3 . 119.8(11)
N4 C3 C2 . 115.6(14)
N4 C3 C4 . 127.5(14)
C2 C3 C4 . 116.7(15)
C5 C4 C3 . 118.7(11)
N3 C5 C4 . 124.7(13)
C3 N4 C6 . 131.3(18)
C3 N4 C7 . 111.8(14)
C6 N4 C7 . 115.8(16)
C5A N3A C1A . 115.7(16)
C5A N3A La1 . 131.5(11)
C1A N3A La1 . 112.6(10)
N3A C1A C2A . 124.1(13)
C1A C2A C3A . 120.5(13)
C4A C3A C2A . 114.1(18)
C4A C3A N4A . 117.1(17)
C2A C3A N4A . 128.7(19)
C5A C4A C3A . 121.2(12)
N3A C5A C4A . 124.1(12)
C7A N4A C3A . 124.(2)
C7A N4A C6A . 124.0(19)
C3A N4A C6A . 110.(2)
C1B N3B C5B . 111.(6)
C1B N3B La1 . 105.(3)
C5B N3B La1 . 144.(3)
C2B C1B N3B . 126.(4)
C1B C2B C3B . 120.(3)
C4B C3B C2B . 116.(3)
C4B C3B N4B . 122.(2)
C2B C3B N4B . 122.(2)
C5B C4B C3B . 121.(3)
C4B C5B N3B . 125.(4)
C3B N4B C6B . 120.(2)
C3B N4B C7B . 116.(2)
C6B N4B C7B . 122.(2)
C9 C8 C13 . 121.2(4)
C10 C9 C8 . 119.4(4)
C9 C10 C11 . 122.2(4)
C10 C11 C12 . 119.3(4)
C10 C11 C14 . 121.0(4)
C12 C11 C14 . 119.4(3)
N1 C12 C13 . 120.5(3)
N1 C12 C11 . 122.4(4)
C13 C12 C11 . 117.0(3)
N1 C12 La2 . 54.40(18)
C13 C12 La2 . 113.8(2)
C11 C12 La2 . 99.7(2)
C8 C13 C12 . 120.8(4)
C8 C13 C17 . 120.4(4)
C12 C13 C17 . 118.7(3)
C11 C14 C16 . 115.0(4)
C11 C14 C15 . 109.3(3)
C16 C14 C15 . 109.2(3)
C13 C17 C18 . 115.3(4)
C13 C17 C19 . 108.8(3)
C18 C17 C19 . 110.6(4)
C21 C20 C25 . 122.3(4)
C22 C21 C20 . 118.5(4)
C21 C22 C23 . 122.3(4)
C22 C23 C24 . 120.1(4)
C22 C23 C26 . 120.1(4)
C24 C23 C26 . 119.5(4)
N2 C24 C25 . 120.9(3)
N2 C24 C23 . 122.4(3)
C25 C24 C23 . 116.5(4)
N2 C24 La2 . 60.81(18)
C25 C24 La2 . 105.6(2)
C23 C24 La2 . 99.7(2)
C20 C25 C24 . 120.1(4)
C20 C25 C29 . 118.9(4)
C24 C25 C29 . 120.9(4)
C23 C26 C28 . 115.3(4)
C23 C26 C27 . 108.9(3)
C28 C26 C27 . 109.9(3)
C31 C29 C25 . 113.7(4)
C31 C29 C30 . 110.0(3)
C25 C29 C30 . 110.0(3)
N5 C32 C33 . 125.4(4)
C32 C33 C34 . 119.8(4)
N6 C34 C33 . 122.1(4)
N6 C34 C35 . 122.3(4)
C33 C34 C35 . 115.6(4)
C36 C35 C34 . 119.9(4)
N5 C36 C35 . 124.8(4)
C39 O1 La1 . 176.2(17)
O1 C39 C44 . 119.9(11)
O1 C39 C40 . 120.5(11)
C44 C39 C40 . 119.5(9)
C41 C40 C39 . 117.1(9)
C41 C40 C45 . 121.2(10)
C39 C40 C45 . 121.7(9)
C42 C41 C40 . 123.2(10)
C41 C42 C43 . 119.2(9)
C41 C42 C49 . 120.0(9)
C43 C42 C49 . 120.8(9)
C42 C43 C44 . 120.9(9)
C43 C44 C39 . 120.1(9)
C43 C44 C50 . 118.5(9)
C39 C44 C50 . 121.4(9)
C47 C45 C40 . 111.0(10)
C47 C45 C46 . 110.5(11)
C40 C45 C46 . 109.1(10)
C47 C45 C48 . 105.5(10)
C40 C45 C48 . 112.2(9)
C46 C45 C48 . 108.4(11)
C52 C50 C44 . 111.0(8)
C52 C50 C51 . 107.2(9)
C44 C50 C51 . 113.1(10)
C52 C50 C53 . 110.8(9)
C44 C50 C53 . 107.9(11)
C51 C50 C53 . 106.7(9)
C39A O1A La1 . 168.(2)
O1A C39A C40A . 119.0(14)
O1A C39A C44A . 122.6(15)
C40A C39A C44A . 118.4(12)
C41A C40A C39A . 119.5(12)
C41A C40A C45A . 120.4(13)
C39A C40A C45A . 120.1(11)
C42A C41A C40A . 123.2(13)
C41A C42A C43A . 117.8(11)
C41A C42A C49A . 123.1(12)
C43A C42A C49A . 119.0(12)
C44A C43A C42A . 121.5(11)
C43A C44A C39A . 119.6(12)
C43A C44A C50A . 119.8(12)
C39A C44A C50A . 120.6(12)
C47A C45A C40A . 110.8(13)
C47A C45A C48A . 108.0(13)
C40A C45A C48A . 112.4(11)
C47A C45A C46A . 109.1(12)
C40A C45A C46A . 112.1(11)
C48A C45A C46A . 104.1(13)
C51A C50A C53A . 104.8(12)
C51A C50A C52A . 106.7(11)
C53A C50A C52A . 110.4(11)
C51A C50A C44A . 112.2(12)
C53A C50A C44A . 112.9(13)
C52A C50A C44A . 109.7(10)
O2 C54 C55 . 121.6(4)
O2 C54 C59 . 118.6(3)
C55 C54 C59 . 119.8(4)
C56 C55 C54 . 117.4(4)
C56 C55 C60 . 116.0(3)
C54 C55 C60 . 126.5(4)
C57 C56 C55 . 124.2(4)
C56 C57 C58 . 117.0(4)
C56 C57 C64 . 122.1(4)
C58 C57 C64 . 120.8(4)
C59 C58 C57 . 122.5(4)
C58 C59 C54 . 119.1(4)
C58 C59 C65 . 119.8(3)
C54 C59 C65 . 121.2(3)
C63 C60 C62 . 106.6(3)
C63 C60 C61 . 106.0(3)
C62 C60 C61 . 109.3(3)
C63 C60 C55 . 117.6(3)
C62 C60 C55 . 109.0(3)
C61 C60 C55 . 108.1(3)
C67 C65 C59 . 113.0(3)
C67 C65 C68 . 105.7(3)
C59 C65 C68 . 110.7(3)
C67 C65 C66 . 105.4(3)
C59 C65 C66 . 110.6(3)
C68 C65 C66 . 111.1(3)
C2S C1S C3S 3_756 120.5(7)
C1S C2S C3S . 121.4(7)
C2S C3S C1S 3_756 118.1(7)
C5S C4S C9S . 120.0
C6S C5S C4S . 120.0
C5S C6S C7S . 120.0
C8S C7S C6S . 120.0
C7S C8S C9S . 120.0
C8S C9S C4S . 120.0
C8L C9L C4L . 120.0
C9L C8L C7L . 120.0
C6L C7L C8L . 120.0
C7L C6L C5L . 120.0
C4L C5L C6L . 120.0
C5L C4L C9L . 120.0

loop_
_geom_bond_atom_site_label_1
_geom_bond_atom_site_label_2
_geom_bond_site_symmetry_2
_geom_bond_distance
La1 O1A . 2.18(2)
La1 N2 . 2.262(3)
La1 N1 . 2.275(3)
La1 O1 . 2.398(13)
La1 N3A . 2.517(18)
La1 N3B . 2.73(7)
La1 N3 . 2.75(2)
La1 La2 . 3.5454(4)
La2 O2 . 2.234(3)
La2 N1 . 2.363(3)
La2 N2 . 2.416(3)
La2 N5 . 2.641(3)
La2 C24 . 2.767(4)
La2 C12 . 2.883(4)
O2 C54 . 1.347(5)
N1 C12 . 1.382(5)
N2 C24 . 1.383(5)
N5 C32 . 1.350(5)
N5 C36 . 1.355(5)
N6 C34 . 1.355(5)
N6 C38 . 1.453(5)
N6 C37 . 1.458(5)
N3 C1 . 1.330(17)
N3 C5 . 1.339(16)
C1 C2 . 1.384(10)
C2 C3 . 1.394(15)
C3 N4 . 1.32(3)
C3 C4 . 1.399(16)
C4 C5 . 1.377(11)
N4 C6 . 1.35(2)
N4 C7 . 1.65(2)
N3A C5A . 1.339(16)
N3A C1A . 1.349(17)
C1A C2A . 1.380(14)
C2A C3A . 1.418(18)
C3A C4A . 1.413(19)
C3A N4A . 1.44(4)
C4A C5A . 1.373(13)
N4A C7A . 1.29(3)
N4A C6A . 1.53(3)
N3B C1B . 1.37(5)
N3B C5B . 1.38(5)
C1B C2B . 1.35(3)
C2B C3B . 1.37(3)
C3B C4B . 1.37(3)
C3B N4B . 1.39(3)
C4B C5B . 1.34(3)
N4B C6B . 1.47(3)
N4B C7B . 1.49(4)
C8 C9 . 1.385(6)
C8 C13 . 1.386(5)
C9 C10 . 1.374(6)
C10 C11 . 1.396(6)
C11 C12 . 1.442(5)
C11 C14 . 1.514(6)
C12 C13 . 1.433(5)
C13 C17 . 1.513(5)
C14 C16 . 1.528(5)
C14 C15 . 1.529(6)
C17 C18 . 1.521(6)
C17 C19 . 1.529(6)
C20 C21 . 1.381(6)
C20 C25 . 1.385(6)
C21 C22 . 1.380(6)
C22 C23 . 1.386(6)
C23 C24 . 1.441(5)
C23 C26 . 1.513(6)
C24 C25 . 1.440(5)
C25 C29 . 1.517(6)
C26 C28 . 1.524(5)
C26 C27 . 1.529(6)
C29 C31 . 1.516(6)
C29 C30 . 1.525(6)
C32 C33 . 1.360(5)
C33 C34 . 1.405(5)
C34 C35 . 1.419(6)
C35 C36 . 1.360(5)
O1 C39 . 1.369(15)
C39 C44 . 1.407(13)
C39 C40 . 1.446(15)
C40 C41 . 1.397(14)
C40 C45 . 1.530(14)
C41 C42 . 1.382(13)
C42 C43 . 1.383(13)
C42 C49 . 1.526(13)
C43 C44 . 1.397(13)
C44 C50 . 1.525(15)
C45 C47 . 1.526(15)
C45 C46 . 1.539(15)
C45 C48 . 1.548(16)
C50 C52 . 1.520(13)
C50 C51 . 1.546(14)
C50 C53 . 1.563(15)
O1A C39A . 1.32(2)
C39A C40A . 1.41(2)
C39A C44A . 1.438(17)
C40A C41A . 1.389(17)
C40A C45A . 1.540(17)
C41A C42A . 1.381(17)
C42A C43A . 1.408(18)
C42A C49A . 1.522(17)
C43A C44A . 1.393(18)
C44A C50A . 1.56(2)
C45A C47A . 1.538(19)
C45A C48A . 1.55(2)
C45A C46A . 1.556(19)
C50A C51A . 1.523(17)
C50A C53A . 1.526(19)
C50A C52A . 1.538(16)
C54 C55 . 1.415(5)
C54 C59 . 1.427(5)
C55 C56 . 1.394(5)
C55 C60 . 1.556(5)
C56 C57 . 1.384(6)
C57 C58 . 1.393(5)
C57 C64 . 1.508(6)
C58 C59 . 1.385(5)
C59 C65 . 1.542(5)
C60 C63 . 1.535(6)
C60 C62 . 1.538(6)
C60 C61 . 1.540(5)
C65 C67 . 1.532(5)
C65 C68 . 1.543(5)
C65 C66 . 1.550(5)
C1S C2S . 1.293(8)
C1S C3S 3_756 1.392(8)
C2S C3S . 1.386(9)
C3S C1S 3_756 1.392(8)
C4S C5S . 1.39
C4S C9S . 1.39
C5S C6S . 1.39
C6S C7S . 1.39
C7S C8S . 1.39
C8S C9S . 1.39
C9L C8L . 1.39
C9L C4L . 1.39
C8L C7L . 1.39
C7L C6L . 1.39
C6L C5L . 1.39
C5L C4L . 1.39
